data_7059326
loop_
_publ_author_name
'Cao, Yuchen'
'Zhang, Bingbing'
'Liu, Hongkun'
'Li, Danni'
'Wang, Ying'

_publ_section_title
;
 NaK15[B4O5(OH)4]6(NO2)2(CO3)&#x00B7;7H2O: assembly of an unprecedented
 mixed anion inorganic compound via a facile hydrothermal route
;
_journal_issue 11
_journal_name_full 'New Journal of Chemistry'
_journal_page_first 4253
_journal_page_last 4256
_journal_paper_doi 10.1039/D0NJ00249F
_journal_volume 44
_journal_year 2020
_chemical_formula_moiety '0.5(C2 H76 B48 K30 N4 Na2 O136)'
_chemical_formula_sum 'C H38 B24 K15 N2 Na O68'
_chemical_formula_weight 2035.26
_space_group_crystal_system hexagonal
_space_group_IT_number 190
_space_group_name_Hall 'P -6c -2c'
_space_group_name_H-M_alt 'P -6 2 c'
_atom_sites_solution_hydrogens difmap
_atom_sites_solution_primary dual
_audit_creation_date 2020-02-07
_audit_creation_method
;
Olex2 1.2
(compiled 2018.05.29 svn.r3508 for OlexSys, GUI svn.r5506)
;
_audit_update_record
;
2020-02-09 deposited with the CCDC.	2020-02-20 downloaded from the CCDC.
;
_cell_angle_alpha 90
_cell_angle_beta 90
_cell_angle_gamma 120
_cell_formula_units_Z 2
_cell_length_a 11.1399(9)
_cell_length_b 11.1399(9)
_cell_length_c 30.495(5)
_cell_measurement_reflns_used 4358
_cell_measurement_temperature 296(2)
_cell_measurement_theta_max 27.15
_cell_measurement_theta_min 2.50
_cell_volume 3277.3(7)
_computing_cell_refinement 'SAINT v7.68A (Bruker, 2009)'
_computing_data_collection 'SAINT v7.68A (Bruker, 2009)'
_computing_data_reduction 'SAINT v7.68A (Bruker, 2009)'
_computing_molecular_graphics 'Olex2 (Dolomanov et al., 2009)'
_computing_publication_material 'Olex2 (Dolomanov et al., 2009)'
_computing_structure_refinement 'ShelXL (Sheldrick, 2015)'
_computing_structure_solution 'ShelXT (Sheldrick, 2015)'
_diffrn_ambient_temperature 296.15
_diffrn_measured_fraction_theta_full 0.995
_diffrn_measured_fraction_theta_max 0.996
_diffrn_measurement_device_type 'CCD area detector'
_diffrn_measurement_method 'phi and omega scans'
_diffrn_radiation_monochromator graphite
_diffrn_radiation_type MoK\a
_diffrn_radiation_wavelength 0.71073
_diffrn_reflns_av_R_equivalents 0.0531
_diffrn_reflns_av_unetI/netI 0.0276
_diffrn_reflns_Laue_measured_fraction_full 0.995
_diffrn_reflns_Laue_measured_fraction_max 0.996
_diffrn_reflns_limit_h_max 14
_diffrn_reflns_limit_h_min -13
_diffrn_reflns_limit_k_max 8
_diffrn_reflns_limit_k_min -14
_diffrn_reflns_limit_l_max 39
_diffrn_reflns_limit_l_min -39
_diffrn_reflns_number 23200
_diffrn_reflns_point_group_measured_fraction_full 0.997
_diffrn_reflns_point_group_measured_fraction_max 0.998
_diffrn_reflns_theta_full 25.242
_diffrn_reflns_theta_max 27.504
_diffrn_reflns_theta_min 0.668
_exptl_absorpt_coefficient_mu 1.117
_exptl_absorpt_correction_T_max 1.0000
_exptl_absorpt_correction_T_min 0.9275
_exptl_absorpt_correction_type multi-scan
_exptl_absorpt_process_details
'SADABS-2008/1 (Bruker,2008) was used for absorption correction. wR2(int) was 0.0556 before and 0.0504 after correction. The Ratio of minimum to maximum transmission is 0.9275. The \l/2 correction factor is 0.0015.'
_exptl_crystal_colour colourless
_exptl_crystal_colour_primary colourless
_exptl_crystal_density_diffrn 2.062
_exptl_crystal_description block
_exptl_crystal_F_000 2036
_exptl_crystal_size_max 0.209
_exptl_crystal_size_mid 0.158
_exptl_crystal_size_min 0.135
_refine_diff_density_max 0.467
_refine_diff_density_min -0.246
_refine_diff_density_rms 0.063
_refine_ls_abs_structure_details
;
 Flack x determined using 906 quotients [(I+)-(I-)]/[(I+)+(I-)]
 (Parsons, Flack and Wagner, Acta Cryst. B69 (2013) 249-259).
;
_refine_ls_abs_structure_Flack -0.01(2)
_refine_ls_extinction_method none
_refine_ls_goodness_of_fit_ref 1.106
_refine_ls_hydrogen_treatment refxyz
_refine_ls_matrix_type full
_refine_ls_number_parameters 217
_refine_ls_number_reflns 2576
_refine_ls_number_restraints 33
_refine_ls_restrained_S_all 1.147
_refine_ls_R_factor_all 0.0384
_refine_ls_R_factor_gt 0.0316
_refine_ls_shift/su_max 0.000
_refine_ls_shift/su_mean 0.000
_refine_ls_structure_factor_coef Fsqd
_refine_ls_weighting_details 'w=1/[\s^2^(Fo^2^)+(0.0446P)^2^+1.1916P] where P=(Fo^2^+2Fc^2^)/3'
_refine_ls_weighting_scheme calc
_refine_ls_wR_factor_gt 0.0801
_refine_ls_wR_factor_ref 0.0844
_reflns_Friedel_coverage 0.737
_reflns_Friedel_fraction_full 1.000
_reflns_Friedel_fraction_max 1.000
_reflns_number_gt 2295
_reflns_number_total 2576
_reflns_threshold_expression 'I > 2\s(I)'
_cod_data_source_file d0nj00249f2.cif
_cod_data_source_block 1
_cod_depositor_comments
;Adding full bibliography for 7059326.cif.

 Adding full bibliography for 7059326.cif.
;
_cod_database_code 7059326
_shelx_shelxl_version_number 2018/3
_shelx_space_group_comment
;
The symmetry employed for this shelxl refinement is uniquely defined
by the following loop, which should always be used as a source of
symmetry information in preference to the above space-group names.
They are only intended as comments.
;
_olex2_refinement_description
;
1. Twinned data refinement
 Scales: 0.61(7)
 0.39(7)
2. Fixed Uiso
 At 1.2 times of:
  All O(H) groups
3. Restrained distances
 O13-H13 = O5-H5 = O12-H12 = O8-H8 = O1-H1 = O9-H9 = O10-H10
 0.88 with sigma of 0.02
 N1-O17
 1.15 with sigma of 0.02
 O16-O17
 2.05 with sigma of 0.02
4. Uiso/Uaniso restraints and constraints
Uanis(O1) \\sim Ueq: with sigma of 0.001 and sigma for terminal atoms of 0.002
Uanis(O15) \\sim Ueq, Uanis(O16) \\sim Ueq, Uanis(O17) \\sim Ueq: with sigma of
0.003 and sigma for terminal atoms of 0.006
5. Others
 Sof(O16)=0.33333*(1-FVAR(2))
 Sof(O17)=0.3333*(1-FVAR(2))
 Sof(O14)=Sof(O15)=0.33333*FVAR(2)
 Fixed Sof: O10(0.16667) H10(0.33333)
;
_olex2_submission_special_instructions 'No special instructions were received'

loop_
_space_group_symop_operation_xyz
'x, y, z'
'-y, x-y, z'
'-x+y, -x, z'
'x, y, -z+1/2'
'-y, x-y, -z+1/2'
'-x+y, -x, -z+1/2'
'y, x, -z'
'x-y, -y, -z'
'-x, -x+y, -z'
'y, x, z+1/2'
'x-y, -y, z+1/2'
'-x, -x+y, z+1/2'

loop_
_atom_site_label
_atom_site_type_symbol
_atom_site_fract_x
_atom_site_fract_y
_atom_site_fract_z
_atom_site_U_iso_or_equiv
_atom_site_adp_type
_atom_site_occupancy
_atom_site_site_symmetry_order
_atom_site_calc_flag
_atom_site_refinement_flags_posn
_atom_site_refinement_flags_adp
_atom_site_refinement_flags_occupancy
_atom_site_disorder_assembly
_atom_site_disorder_group
K1 K 0.60149(10) 0.81942(11) 0.52173(3) 0.0299(2) Uani 1 1 d . . . . .
K2 K 0.81168(13) 0.74010(14) 0.250000 0.0260(3) Uani 1 2 d S T P . .
K3 K 0.92222(10) 0.49101(10) 0.31173(3) 0.0280(2) Uani 1 1 d . . . . .
Na1 Na 1.000000 1.000000 0.500000 0.0169(7) Uani 1 6 d S T P . .
B1 B 0.5107(4) 0.5933(5) 0.42385(14) 0.0184(8) Uani 1 1 d . . . . .
B2 B 0.7303(4) 0.8109(4) 0.42353(12) 0.0147(8) Uani 1 1 d . . . . .
B3 B 0.5996(4) 0.7389(4) 0.35756(13) 0.0146(8) Uani 1 1 d . . . . .
B4 B 0.8163(4) 0.7373(5) 0.36035(14) 0.0183(8) Uani 1 1 d . . . . .
C1 C 0.666667 0.333333 0.250000 0.0182(18) Uani 1 6 d S T P . .
N1 N 0.333333 0.666667 0.5998(2) 0.0397(17) Uani 1 3 d DS T P . .
O1 O 0.4071(3) 0.4787(3) 0.44497(9) 0.0289(7) Uani 1 1 d D U . . .
H1 H 0.334(4) 0.445(5) 0.4273(14) 0.035 Uiso 1 1 d DR . . . .
O2 O 0.6226(3) 0.6875(3) 0.44746(8) 0.0184(5) Uani 1 1 d . . . . .
O3 O 0.6662(2) 0.8503(3) 0.38929(7) 0.0149(5) Uani 1 1 d . . . . .
O4 O 0.4968(3) 0.6093(3) 0.37980(8) 0.0197(6) Uani 1 1 d . . . . .
O5 O 0.5292(3) 0.7720(3) 0.32328(8) 0.0194(6) Uani 1 1 d D . . . .
H5 H 0.469(4) 0.789(5) 0.3352(14) 0.023 Uiso 1 1 d DR . . . .
O6 O 0.8303(3) 0.7742(3) 0.40382(8) 0.0194(5) Uani 1 1 d . . . . .
O7 O 0.7050(3) 0.7147(3) 0.33587(7) 0.0179(5) Uani 1 1 d . . . . .
O8 O 0.9193(3) 0.7240(4) 0.34003(9) 0.0294(7) Uani 1 1 d D . . . .
H8 H 0.995(4) 0.747(5) 0.3537(15) 0.035 Uiso 1 1 d DR . . . .
O9 O 1.0674(5) 0.7690(5) 0.250000 0.0326(10) Uani 1 2 d DS T P . .
H9 H 1.117(5) 0.769(5) 0.2732(13) 0.039 Uiso 1 1 d DR . . . .
O10 O 1.000000 1.000000 0.2076(5) 0.060(4) Uani 0.5 3 d DS T P . .
H10 H 1.02(3) 1.077(11) 0.222(5) 0.072 Uiso 0.3333 1 d DR . . . .
O11 O 0.7177(5) 0.4660(4) 0.250000 0.0260(9) Uani 1 2 d S T P . .
O12 O 0.4894(5) 0.6090(4) 0.250000 0.0318(10) Uani 1 2 d DS T P . .
H12 H 0.512(5) 0.675(4) 0.2687(13) 0.038 Uiso 1 1 d DR . . . .
O13 O 0.8029(3) 0.9231(3) 0.45473(8) 0.0170(5) Uani 1 1 d D . . . .
H13 H 0.847(4) 1.003(3) 0.4427(13) 0.020 Uiso 1 1 d DR . . . .
O14 O 0.333333 0.666667 0.5587(2) 0.044(2) Uani 0.804(13) 3 d S T P A 1
O15 O 0.4374(18) 0.705(2) 0.6188(5) 0.065(5) Uani 0.268(4) 1 d . U . A 1
O16 O 0.333333 0.666667 0.6411(9) 0.040(5) Uani 0.196(13) 3 d DS TU P A 2
O17 O 0.390(9) 0.778(4) 0.5849(16) 0.09(3) Uani 0.065(4) 1 d D U . A 2

loop_
_atom_site_aniso_label
_atom_site_aniso_U_11
_atom_site_aniso_U_22
_atom_site_aniso_U_33
_atom_site_aniso_U_23
_atom_site_aniso_U_13
_atom_site_aniso_U_12
K1 0.0286(5) 0.0384(6) 0.0217(4) 0.0002(4) 0.0020(4) 0.0160(4)
K2 0.0286(7) 0.0273(7) 0.0240(6) 0.000 0.000 0.0154(6)
K3 0.0290(5) 0.0326(5) 0.0272(4) -0.0046(4) -0.0052(4) 0.0190(4)
Na1 0.0184(11) 0.0184(11) 0.0139(16) 0.000 0.000 0.0092(6)
B1 0.019(2) 0.019(2) 0.0154(19) 0.0016(16) -0.0010(15) 0.0084(17)
B2 0.0125(18) 0.019(2) 0.0111(17) -0.0018(14) 0.0000(14) 0.0063(17)
B3 0.0143(19) 0.0146(19) 0.0122(18) -0.0001(15) -0.0008(15) 0.0051(17)
B4 0.0160(19) 0.024(2) 0.0163(18) -0.0031(17) 0.0005(15) 0.0109(19)
C1 0.020(3) 0.020(3) 0.014(4) 0.000 0.000 0.0102(14)
N1 0.042(3) 0.042(3) 0.035(4) 0.000 0.000 0.0211(13)
O1 0.0259(11) 0.0292(12) 0.0219(11) 0.0039(9) -0.0020(9) 0.0065(9)
O2 0.0175(13) 0.0187(13) 0.0130(12) 0.0016(10) -0.0007(10) 0.0044(11)
O3 0.0128(11) 0.0159(13) 0.0146(11) -0.0013(10) -0.0004(10) 0.0062(10)
O4 0.0178(13) 0.0181(14) 0.0131(12) 0.0010(10) 0.0004(10) 0.0014(11)
O5 0.0202(14) 0.0260(15) 0.0147(12) -0.0006(12) -0.0014(10) 0.0135(12)
O6 0.0179(13) 0.0305(15) 0.0148(12) -0.0045(11) -0.0015(10) 0.0159(12)
O7 0.0167(13) 0.0248(14) 0.0135(12) -0.0041(10) -0.0006(10) 0.0114(11)
O8 0.0240(16) 0.051(2) 0.0211(14) -0.0137(14) -0.0050(12) 0.0248(15)
O9 0.026(2) 0.049(3) 0.027(2) 0.000 0.000 0.022(2)
O10 0.064(6) 0.064(6) 0.052(9) 0.000 0.000 0.032(3)
O11 0.026(2) 0.019(2) 0.031(2) 0.000 0.000 0.0100(17)
O12 0.048(3) 0.026(2) 0.024(2) 0.000 0.000 0.021(2)
O13 0.0158(12) 0.0180(13) 0.0137(12) -0.0027(10) -0.0017(9) 0.0058(11)
O14 0.054(3) 0.054(3) 0.024(3) 0.000 0.000 0.0272(16)
O15 0.058(6) 0.073(6) 0.060(6) 0.001(4) -0.024(4) 0.029(4)
O16 0.042(5) 0.042(5) 0.037(6) 0.000 0.000 0.021(2)
O17 0.09(3) 0.09(3) 0.09(3) 0.003(4) 0.000(4) 0.046(14)

loop_
_atom_type_symbol
_atom_type_description
_atom_type_scat_dispersion_real
_atom_type_scat_dispersion_imag
_atom_type_scat_source
C C 0.0033 0.0016 'International Tables Vol C Tables 4.2.6.8 and 6.1.1.4'
H H 0.0000 0.0000 'International Tables Vol C Tables 4.2.6.8 and 6.1.1.4'
B B 0.0013 0.0007 'International Tables Vol C Tables 4.2.6.8 and 6.1.1.4'
K K 0.2009 0.2494 'International Tables Vol C Tables 4.2.6.8 and 6.1.1.4'
N N 0.0061 0.0033 'International Tables Vol C Tables 4.2.6.8 and 6.1.1.4'
Na Na 0.0362 0.0249 'International Tables Vol C Tables 4.2.6.8 and 6.1.1.4'
O O 0.0106 0.0060 'International Tables Vol C Tables 4.2.6.8 and 6.1.1.4'

loop_
_geom_angle_atom_site_label_1
_geom_angle_atom_site_label_2
_geom_angle_atom_site_label_3
_geom_angle
_geom_angle_site_symmetry_1
_geom_angle_site_symmetry_3
_geom_angle_publ_flag
O1 K1 B2 153.80(9) 2_665 7_556 ?
O1 K1 B2 116.79(9) 9_666 7_556 ?
O1 K1 O1 74.34(10) 2_665 9_666 ?
O1 K1 O13 62.75(7) 9_666 8_676 ?
O1 K1 O13 99.87(8) 2_665 8_676 ?
O1 K1 O15 128.9(3) 2_665 . ?
O1 K1 O15 78.2(3) 9_666 . ?
O1 K1 O17 97.2(8) 9_666 3_565 ?
O1 K1 O17 122.2(13) 2_665 3_565 ?
O2 K1 B2 25.92(8) 7_556 7_556 ?
O2 K1 B2 89.65(9) . 7_556 ?
O2 K1 O1 72.29(8) . 2_665 ?
O2 K1 O1 138.93(8) 7_556 9_666 ?
O2 K1 O1 144.54(9) . 9_666 ?
O2 K1 O1 146.07(8) 7_556 2_665 ?
O2 K1 O2 73.81(8) . 7_556 ?
O2 K1 O6 115.20(8) . 7_556 ?
O2 K1 O13 111.83(8) . 8_676 ?
O2 K1 O13 93.92(7) 7_556 8_676 ?
O2 K1 O13 50.54(8) . . ?
O2 K1 O14 110.51(12) . . ?
O2 K1 O15 133.5(3) . . ?
O2 K1 O15 75.8(3) 7_556 . ?
O2 K1 O17 137.5(12) . . ?
O2 K1 O17 110.5(11) . 3_565 ?
O2 K1 O17 69.3(8) 7_556 3_565 ?
O6 K1 B2 25.99(8) 7_556 7_556 ?
O6 K1 O1 91.50(8) 7_556 9_666 ?
O6 K1 O1 156.30(9) 7_556 2_665 ?
O6 K1 O2 48.38(7) 7_556 7_556 ?
O6 K1 O13 56.46(7) 7_556 8_676 ?
O6 K1 O15 63.7(3) 7_556 . ?
O6 K1 O17 77.7(14) 7_556 3_565 ?
O13 K1 B2 87.34(9) . 7_556 ?
O13 K1 B2 68.80(8) 8_676 7_556 ?
O13 K1 O1 66.56(8) . 2_665 ?
O13 K1 O1 104.50(9) . 9_666 ?
O13 K1 O2 92.73(8) . 7_556 ?
O13 K1 O6 99.94(8) . 7_556 ?
O13 K1 O13 64.06(9) . 8_676 ?
O13 K1 O14 156.86(14) . . ?
O13 K1 O15 163.7(3) . . ?
O13 K1 O15 104.5(3) 8_676 . ?
O13 K1 O17 158.3(8) . 3_565 ?
O13 K1 O17 164.6(11) . . ?
O14 K1 B2 107.54(11) . 7_556 ?
O14 K1 O1 84.88(8) . 9_666 ?
O14 K1 O1 96.71(12) . 2_665 ?
O14 K1 O2 93.65(7) . 7_556 ?
O14 K1 O6 100.92(13) . 7_556 ?
O14 K1 O13 137.43(12) . 8_676 ?
O14 K1 O15 38.2(3) . . ?
O14 K1 O17 26.1(11) . 3_565 ?
O15 K1 B2 77.3(3) . 7_556 ?
O17 K1 B2 81.5(12) 3_565 7_556 ?
O17 K1 B2 104.5(15) . 7_556 ?
O17 K1 O1 61.6(9) . 9_666 ?
O17 K1 O2 102.2(12) . 7_556 ?
O17 K1 O6 87.5(16) . 7_556 ?
O17 K1 O17 36.6(12) . 3_565 ?
K3 K2 H10 157(5) 5_655 5_765 ?
K3 K2 H10 122(4) 5_655 2_765 ?
K3 K2 H10 133(3) 5_655 3_675 ?
B4 K2 K3 61.23(8) 4 5_655 ?
B4 K2 H10 66(5) 4 2_765 ?
B4 K2 H10 72(3) 4 3_675 ?
B4 K2 H10 114(5) 4 5_765 ?
O7 K2 K3 102.96(6) . 5_655 ?
O7 K2 K3 47.88(6) 4 5_655 ?
O7 K2 B4 158.67(10) . 4 ?
O7 K2 B4 23.32(9) 4 4 ?
O7 K2 O7 135.37(12) 4 . ?
O7 K2 O8 46.86(8) . . ?
O7 K2 O8 171.40(10) . 4 ?
O7 K2 O8 46.86(8) 4 4 ?
O7 K2 O8 171.40(10) 4 . ?
O7 K2 O9 76.52(7) 4 3_675 ?
O7 K2 O9 76.52(7) . 3_675 ?
O7 K2 O10 124.9(2) . . ?
O7 K2 O10 124.9(2) 4 4 ?
O7 K2 O10 75.2(2) . 4 ?
O7 K2 O10 75.2(2) 4 . ?
O7 K2 H10 74(4) 4 2_765 ?
O7 K2 H10 118(5) 4 5_765 ?
O7 K2 H10 118(5) . 2_765 ?
O7 K2 H10 88(2) 4 3_675 ?
O7 K2 H10 122(3) . 3_675 ?
O7 K2 H10 74(4) . 5_765 ?
O7 K2 O12 68.09(6) 4 . ?
O7 K2 O12 68.09(6) . . ?
O8 K2 K3 125.31(8) . 5_655 ?
O8 K2 K3 72.76(7) 4 5_655 ?
O8 K2 B4 24.14(9) 4 4 ?
O8 K2 B4 153.50(10) . 4 ?
O8 K2 O8 129.37(11) 4 . ?
O8 K2 H10 113(4) . 2_765 ?
O8 K2 H10 113(4) 4 5_765 ?
O8 K2 H10 64(4) 4 3_675 ?
O8 K2 H10 96.2(19) . 3_675 ?
O8 K2 H10 70(5) 4 2_765 ?
O8 K2 H10 70(5) . 5_765 ?
O8 K2 O12 111.56(7) 4 . ?
O8 K2 O12 111.56(7) . . ?
O9 K2 K3 98.70(9) 3_675 5_655 ?
O9 K2 K3 120.07(10) . 5_655 ?
O9 K2 B4 91.17(8) 3_675 4 ?
O9 K2 B4 88.92(7) . 4 ?
O9 K2 O7 112.13(6) . 4 ?
O9 K2 O7 112.12(6) . . ?
O9 K2 O8 65.36(6) . 4 ?
O9 K2 O8 111.25(6) 3_675 . ?
O9 K2 O8 65.36(6) . . ?
O9 K2 O8 111.25(6) 3_675 4 ?
O9 K2 O9 135.13(17) . 3_675 ?
O9 K2 O10 71.77(11) . 4 ?
O9 K2 O10 71.77(11) . . ?
O9 K2 H10 54.9(16) . 3_675 ?
O9 K2 H10 83(2) 3_675 3_675 ?
O9 K2 H10 82(5) . 5_765 ?
O9 K2 H10 58(5) 3_675 5_765 ?
O9 K2 H10 82(5) . 2_765 ?
O9 K2 H10 58(5) 3_675 2_765 ?
O9 K2 O12 62.79(13) 3_675 . ?
O9 K2 O12 162.08(14) . . ?
O10 K2 K3 166.99(8) 4 5_655 ?
O10 K2 K3 122.8(2) . 5_655 ?
O10 K2 B4 116.7(3) 4 4 ?
O10 K2 B4 63.6(3) . 4 ?
O10 K2 O8 62.9(2) 4 . ?
O10 K2 O8 62.9(2) . 4 ?
O10 K2 O8 110.7(2) . . ?
O10 K2 O8 110.7(2) 4 4 ?
O10 K2 O9 68.31(10) . 3_675 ?
O10 K2 O9 68.31(10) 4 3_675 ?
O10 K2 O10 53.1(5) 4 . ?
O10 K2 H10 52(4) . 5_765 ?
O10 K2 H10 10(5) 4 5_765 ?
O10 K2 H10 47(3) 4 3_675 ?
O10 K2 H10 10(5) . 2_765 ?
O10 K2 H10 17.7(7) . 3_675 ?
O10 K2 H10 52(4) 4 2_765 ?
O10 K2 O12 123.75(11) 4 . ?
O10 K2 O12 123.75(11) . . ?
H10 K2 H10 27(6) 2_765 3_675 ?
H10 K2 H10 48(9) 2_765 5_765 ?
H10 K2 H10 50(8) 3_675 5_765 ?
O11 K2 K3 47.35(8) . 5_655 ?
O11 K2 B4 89.34(8) . 4 ?
O11 K2 O7 88.90(7) . . ?
O11 K2 O7 88.90(7) . 4 ?
O11 K2 O8 82.74(8) . . ?
O11 K2 O8 82.74(8) . 4 ?
O11 K2 O9 85.64(15) . . ?
O11 K2 O9 139.23(14) . 3_675 ?
O11 K2 O10 144.28(19) . . ?
O11 K2 O10 144.28(19) . 4 ?
O11 K2 H10 153(5) . 5_765 ?
O11 K2 H10 136(3) . 3_675 ?
O11 K2 H10 153(5) . 2_765 ?
O11 K2 O12 76.44(13) . . ?
O12 K2 K3 45.76(6) . 5_655 ?
O12 K2 B4 90.85(7) . 4 ?
O12 K2 H10 141.3(10) . 3_675 ?
O12 K2 H10 115(5) . 5_765 ?
O12 K2 H10 115(5) . 2_765 ?
C1 K3 O5 146.08(5) . 2_765 ?
C1 K3 H8 123.8(6) . . ?
C1 K3 O9 93.76(7) . . ?
C1 K3 H9 109.3(5) . . ?
O4 K3 C1 153.08(6) 3_665 . ?
O4 K3 O5 58.12(7) 3_665 2_765 ?
O4 K3 H8 78.4(6) 3_665 . ?
O4 K3 O9 111.13(9) 3_665 . ?
O4 K3 H9 95.6(5) 3_665 . ?
O4 K3 O15 90.1(3) 3_665 7_556 ?
O4 K3 O15 76.4(4) 3_665 8_666 ?
O5 K3 H8 52.5(8) 2_765 . ?
O5 K3 O9 53.06(8) 2_765 . ?
O5 K3 H9 37.5(5) 2_765 . ?
O7 K3 C1 106.56(6) 3_665 . ?
O7 K3 O4 49.06(7) 3_665 3_665 ?
O7 K3 O5 93.84(8) 3_665 2_765 ?
O7 K3 H8 127.4(7) 3_665 . ?
O7 K3 O9 131.72(10) 3_665 . ?
O7 K3 H9 122.5(9) 3_665 . ?
O7 K3 O15 69.8(3) 3_665 8_666 ?
O7 K3 O15 102.1(3) 3_665 7_556 ?
O8 K3 C1 106.42(7) . . ?
O8 K3 O4 94.80(8) . 3_665 ?
O8 K3 O5 66.65(8) . 2_765 ?
O8 K3 O7 143.03(8) . 3_665 ?
O8 K3 H8 17.4(6) . . ?
O8 K3 O9 61.42(10) . . ?
O8 K3 H9 59.4(10) . . ?
O8 K3 O11 85.07(10) . . ?
O8 K3 O11 130.54(11) . 3_665 ?
O8 K3 O12 120.87(13) . 3_665 ?
O8 K3 O15 65.4(3) . 7_556 ?
O8 K3 O15 97.3(3) . 8_666 ?
O8 K3 O16 86.82(17) . 7_556 ?
H8 K3 H9 56.3(14) . . ?
O9 K3 H8 63.5(10) . . ?
O9 K3 H9 15.6(5) . . ?
O11 K3 C1 24.44(8) 3_665 . ?
O11 K3 C1 24.44(8) . . ?
O11 K3 O4 133.29(10) 3_665 3_665 ?
O11 K3 O4 175.29(9) . 3_665 ?
O11 K3 O5 125.79(10) . 2_765 ?
O11 K3 O5 142.43(9) 3_665 2_765 ?
O11 K3 O7 130.21(10) . 3_665 ?
O11 K3 O7 84.31(10) 3_665 3_665 ?
O11 K3 H8 101.9(6) . . ?
O11 K3 H8 147.8(6) 3_665 . ?
O11 K3 O9 72.94(11) . . ?
O11 K3 O9 101.74(8) 3_665 . ?
O11 K3 H9 88.4(5) . . ?
O11 K3 H9 115.4(7) 3_665 . ?
O11 K3 O11 45.99(16) . 3_665 ?
O11 K3 O15 98.6(4) 3_665 7_556 ?
O11 K3 O15 86.0(4) 3_665 8_666 ?
O11 K3 O15 99.0(4) . 8_666 ?
O11 K3 O15 85.5(3) . 7_556 ?
O11 K3 O16 76.8(4) . 7_556 ?
O11 K3 O16 76.8(4) 3_665 7_556 ?
O12 K3 C1 95.60(8) 3_665 . ?
O12 K3 O4 87.20(9) 3_665 3_665 ?
O12 K3 O5 65.02(11) 3_665 2_765 ?
O12 K3 O7 71.63(10) 3_665 3_665 ?
O12 K3 H8 113.8(10) 3_665 . ?
O12 K3 O9 63.00(12) 3_665 . ?
O12 K3 H9 61.6(10) 3_665 . ?
O12 K3 O11 96.92(9) 3_665 . ?
O12 K3 O11 78.99(12) 3_665 3_665 ?
O12 K3 O15 173.4(3) 3_665 7_556 ?
O12 K3 O15 139.7(3) 3_665 8_666 ?
O12 K3 O16 151.3(3) 3_665 7_556 ?
O15 K3 C1 84.5(4) 8_666 . ?
O15 K3 C1 84.1(3) 7_556 . ?
O15 K3 O5 118.4(4) 7_556 2_765 ?
O15 K3 O5 128.6(4) 8_666 2_765 ?
O15 K3 H8 71.5(11) 7_556 . ?
O15 K3 H8 98.8(11) 8_666 . ?
O15 K3 O9 123.6(3) 7_556 . ?
O15 K3 O9 157.3(3) 8_666 . ?
O15 K3 H9 155.1(10) 8_666 . ?
O15 K3 H9 124.8(11) 7_556 . ?
O15 K3 O15 33.7(6) 8_666 7_556 ?
O16 K3 C1 67.1(5) 7_556 . ?
O16 K3 O5 140.8(4) 7_556 2_765 ?
O16 K3 H8 94.9(10) 7_556 . ?
O16 K3 O9 137.30(19) 7_556 . ?
O16 K3 H9 144.4(10) 7_556 . ?
O16 K3 O15 23.8(4) 7_556 8_666 ?
K1 Na1 K1 117.183(7) 9_766 7_556 ?
K1 Na1 K1 68.70(3) 2_765 9_766 ?
K1 Na1 K1 173.90(3) . 9_766 ?
K1 Na1 K1 117.183(7) . 3_675 ?
K1 Na1 K1 117.185(7) 8_676 9_766 ?
K1 Na1 K1 117.185(7) 8_676 7_556 ?
K1 Na1 K1 68.70(3) . 7_556 ?
K1 Na1 K1 56.99(3) 3_675 9_766 ?
K1 Na1 K1 173.90(3) 8_676 2_765 ?
K1 Na1 K1 56.99(3) 2_765 7_556 ?
K1 Na1 K1 56.99(3) 8_676 . ?
K1 Na1 K1 173.90(3) 3_675 7_556 ?
K1 Na1 K1 117.184(7) 2_765 . ?
K1 Na1 K1 68.70(3) 8_676 3_675 ?
K1 Na1 K1 117.185(7) 2_765 3_675 ?
K1 Na1 H13 60.5(8) . . ?
K1 Na1 H13 98.5(7) 3_675 . ?
K1 Na1 H13 134.9(10) 2_765 . ?
K1 Na1 H13 85.8(8) 7_556 . ?
K1 Na1 H13 42.1(10) 8_676 . ?
K1 Na1 H13 117.0(8) 9_766 . ?
O13 Na1 K1 51.93(7) 9_766 3_675 ?
O13 Na1 K1 116.62(7) . 3_675 ?
O13 Na1 K1 45.69(6) . . ?
O13 Na1 K1 123.22(7) 2_765 3_675 ?
O13 Na1 K1 51.93(7) 2_765 7_556 ?
O13 Na1 K1 123.22(7) 7_556 8_676 ?
O13 Na1 K1 68.38(7) 7_556 . ?
O13 Na1 K1 68.38(7) 3_675 8_676 ?
O13 Na1 K1 68.38(7) . 7_556 ?
O13 Na1 K1 45.69(6) 3_675 3_675 ?
O13 Na1 K1 45.69(6) 7_556 7_556 ?
O13 Na1 K1 123.22(7) . 2_765 ?
O13 Na1 K1 116.62(7) 2_765 . ?
O13 Na1 K1 68.38(7) 9_766 2_765 ?
O13 Na1 K1 133.44(6) 2_765 8_676 ?
O13 Na1 K1 45.69(6) 2_765 2_765 ?
O13 Na1 K1 51.93(7) . 8_676 ?
O13 Na1 K1 133.45(6) . 9_766 ?
O13 Na1 K1 123.22(7) 9_766 7_556 ?
O13 Na1 K1 45.69(6) 9_766 9_766 ?
O13 Na1 K1 116.62(7) 8_676 7_556 ?
O13 Na1 K1 68.38(7) 2_765 9_766 ?
O13 Na1 K1 133.45(6) 3_675 7_556 ?
O13 Na1 K1 123.22(7) 8_676 9_766 ?
O13 Na1 K1 133.44(6) 9_766 . ?
O13 Na1 K1 116.62(7) 7_556 9_766 ?
O13 Na1 K1 51.93(7) 8_676 . ?
O13 Na1 K1 51.93(7) 3_675 9_766 ?
O13 Na1 K1 123.22(7) 3_675 . ?
O13 Na1 K1 133.44(6) 8_676 2_765 ?
O13 Na1 K1 45.69(6) 8_676 8_676 ?
O13 Na1 K1 51.93(7) 7_556 2_765 ?
O13 Na1 K1 116.62(7) 3_675 2_765 ?
O13 Na1 K1 68.38(7) 8_676 3_675 ?
O13 Na1 K1 133.45(6) 7_556 3_675 ?
O13 Na1 K1 116.62(7) 9_766 8_676 ?
O13 Na1 O13 89.30(9) 8_676 7_556 ?
O13 Na1 O13 99.50(13) 9_766 2_765 ?
O13 Na1 O13 99.50(13) . 7_556 ?
O13 Na1 O13 89.30(9) . 3_675 ?
O13 Na1 O13 83.13(13) 2_765 7_556 ?
O13 Na1 O13 83.13(13) 9_766 3_675 ?
O13 Na1 O13 89.30(8) . 2_765 ?
O13 Na1 O13 89.30(8) 2_765 3_675 ?
O13 Na1 O13 83.13(13) . 8_676 ?
O13 Na1 O13 99.50(13) 8_676 3_675 ?
O13 Na1 O13 168.28(14) 2_765 8_676 ?
O13 Na1 O13 168.28(13) 7_556 3_675 ?
O13 Na1 O13 89.30(8) 9_766 7_556 ?
O13 Na1 O13 168.28(13) . 9_766 ?
O13 Na1 O13 89.30(8) 9_766 8_676 ?
O13 Na1 H13 149.8(7) 9_766 . ?
O13 Na1 H13 69.3(7) 3_675 . ?
O13 Na1 H13 20.3(6) . . ?
O13 Na1 H13 92.5(10) 2_765 . ?
O13 Na1 H13 83.5(10) 8_676 . ?
O13 Na1 H13 119.7(7) 7_556 . ?
O2 B1 O1 119.0(3) . . ?
O2 B1 O4 122.3(3) . . ?
O4 B1 O1 118.7(4) . . ?
O2 B2 K1 60.11(18) . 7_556 ?
O2 B2 O6 108.2(3) . . ?
O3 B2 K1 156.7(2) . 7_556 ?
O3 B2 O2 109.9(3) . . ?
O3 B2 O6 109.9(3) . . ?
O3 B2 O13 111.0(3) . . ?
O6 B2 K1 59.65(17) . 7_556 ?
O13 B2 K1 92.3(2) . 7_556 ?
O13 B2 O2 108.6(3) . . ?
O13 B2 O6 109.2(3) . . ?
O3 B3 K3 156.2(2) . 2_655 ?
O3 B3 O4 110.1(3) . . ?
O3 B3 O5 111.8(3) . . ?
O3 B3 O7 109.9(3) . . ?
O4 B3 K3 60.32(17) . 2_655 ?
O4 B3 O7 108.8(3) . . ?
O5 B3 K3 92.0(2) . 2_655 ?
O5 B3 O4 108.8(3) . . ?
O5 B3 O7 107.5(3) . . ?
O7 B3 K3 59.35(17) . 2_655 ?
O6 B4 O8 119.4(3) . . ?
O7 B4 O6 122.9(3) . . ?
O7 B4 O8 117.7(3) . . ?
K3 C1 K3 87.35(3) . 2_655 ?
K3 C1 K3 87.35(3) 3_665 2_655 ?
K3 C1 K3 133.003(12) 3_665 5_655 ?
K3 C1 K3 133.003(12) 6_665 2_655 ?
K3 C1 K3 87.35(3) 6_665 5_655 ?
K3 C1 K3 133.005(12) 6_665 . ?
K3 C1 K3 87.35(3) 4 5_655 ?
K3 C1 K3 133.004(12) . 5_655 ?
K3 C1 K3 74.23(4) 4 . ?
K3 C1 K3 87.36(3) 3_665 . ?
K3 C1 K3 133.003(12) 4 2_655 ?
K3 C1 K3 74.23(4) 6_665 3_665 ?
K3 C1 K3 74.23(4) 5_655 2_655 ?
K3 C1 K3 87.36(3) 6_665 4 ?
K3 C1 K3 133.006(12) 3_665 4 ?
O11 C1 K3 142.885(18) . 3_665 ?
O11 C1 K3 66.59(15) 2_655 3_665 ?
O11 C1 K3 66.60(15) 3_665 . ?
O11 C1 K3 142.886(18) 3_665 5_655 ?
O11 C1 K3 66.59(15) . 2_655 ?
O11 C1 K3 66.41(15) 2_655 5_655 ?
O11 C1 K3 66.41(15) . . ?
O11 C1 K3 66.60(15) . 5_655 ?
O11 C1 K3 66.41(15) 2_655 2_655 ?
O11 C1 K3 66.41(15) 3_665 6_665 ?
O11 C1 K3 142.885(18) . 6_665 ?
O11 C1 K3 66.60(15) 3_665 4 ?
O11 C1 K3 142.885(18) 2_655 . ?
O11 C1 K3 66.41(15) . 4 ?
O11 C1 K3 66.41(15) 3_665 3_665 ?
O11 C1 K3 66.59(15) 2_655 6_665 ?
O11 C1 K3 142.886(18) 3_665 2_655 ?
O11 C1 K3 142.885(18) 2_655 4 ?
O11 C1 O11 120.000(2) 3_665 . ?
O11 C1 O11 120.0 2_655 . ?
O11 C1 O11 119.998(1) 3_665 2_655 ?
O15 N1 O14 119.7(9) . . ?
O15 N1 O14 119.7(9) 2_665 . ?
O15 N1 O14 119.7(9) 3_565 . ?
O15 N1 O15 97.5(12) 2_665 3_565 ?
O15 N1 O15 97.5(12) 2_665 . ?
O15 N1 O15 97.5(12) . 3_565 ?
O15 N1 O17 84(4) 2_665 2_665 ?
O15 N1 O17 170(4) 2_665 3_565 ?
O15 N1 O17 170(4) . 2_665 ?
O15 N1 O17 84(5) 3_565 3_565 ?
O15 N1 O17 73(4) 3_565 2_665 ?
O15 N1 O17 72(4) . 3_565 ?
O17 N1 O16 113(3) 3_565 . ?
O17 N1 O16 113(3) . . ?
O17 N1 O16 113(3) 2_665 . ?
O17 N1 O17 106(3) 2_665 . ?
O17 N1 O17 106(3) . 3_565 ?
O17 N1 O17 106(3) 2_665 3_565 ?
K1 O1 K1 76.73(7) 3_565 9_656 ?
K1 O1 H1 102(3) 9_656 . ?
K1 O1 H1 89(3) 3_565 . ?
B1 O1 K1 141.7(3) . 3_565 ?
B1 O1 K1 130.8(3) . 9_656 ?
B1 O1 H1 106(3) . . ?
K1 O2 K1 100.70(8) . 7_556 ?
B1 O2 K1 117.3(2) . 7_556 ?
B1 O2 K1 123.4(2) . . ?
B1 O2 B2 117.1(3) . . ?
B2 O2 K1 98.83(19) . . ?
B2 O2 K1 94.0(2) . 7_556 ?
B3 O3 B2 109.9(3) . . ?
B1 O4 K3 124.1(2) . 2_655 ?
B1 O4 B3 119.4(3) . . ?
B3 O4 K3 93.48(19) . 2_655 ?
K3 O5 H5 62(3) 3_675 . ?
B3 O5 K3 122.5(2) . 3_675 ?
B3 O5 H5 109(3) . . ?
B2 O6 K1 94.37(19) . 7_556 ?
B4 O6 K1 126.1(2) . 7_556 ?
B4 O6 B2 118.8(3) . . ?
K2 O7 K3 85.64(7) . 2_655 ?
B3 O7 K2 136.4(2) . . ?
B3 O7 K3 94.5(2) . 2_655 ?
B4 O7 K2 101.1(2) . . ?
B4 O7 K3 117.6(2) . 2_655 ?
B4 O7 B3 116.9(3) . . ?
K2 O8 H8 141(4) . . ?
K3 O8 K2 87.91(8) . . ?
K3 O8 H8 88(4) . . ?
B4 O8 K2 91.4(2) . . ?
B4 O8 K3 130.3(3) . . ?
B4 O8 H8 120(4) . . ?
K2 O9 K2 104.87(17) . 2_765 ?
K2 O9 K3 144.26(6) 2_765 . ?
K2 O9 K3 144.26(6) 2_765 4 ?
K2 O9 K3 83.95(11) . 4 ?
K2 O9 K3 83.95(11) . . ?
K2 O9 H9 84(3) 2_765 . ?
K2 O9 H9 84(3) 2_765 4 ?
K2 O9 H9 128(3) . 4 ?
K2 O9 H9 128(3) . . ?
K3 O9 K3 70.11(10) 4 . ?
K3 O9 H9 118(3) . 4 ?
K3 O9 H9 64(3) . . ?
K3 O9 H9 64(3) 4 4 ?
K3 O9 H9 118(3) 4 . ?
H9 O9 H9 104(7) . 4 ?
K2 O10 K2 101.6(3) . 2_765 ?
K2 O10 K2 101.6(3) . 3_675 ?
K2 O10 K2 101.6(3) 2_765 3_675 ?
K2 O10 H10 78(10) 3_675 2_765 ?
K2 O10 H10 26(10) . 2_765 ?
K2 O10 H10 117(10) 2_765 2_765 ?
K2 O10 H10 117(10) 3_675 3_675 ?
K2 O10 H10 78(10) . 3_675 ?
K2 O10 H10 78(10) 2_765 . ?
K2 O10 H10 26(10) 2_765 3_675 ?
K2 O10 H10 117(10) . . ?
K2 O10 H10 26(10) 3_675 . ?
H10 O10 H10 99(10) . 3_675 ?
H10 O10 H10 99(10) . 2_765 ?
H10 O10 H10 99(10) 2_765 3_675 ?
K2 O11 K3 92.89(12) . 4 ?
K2 O11 K3 88.98(12) . 2_655 ?
K2 O11 K3 92.89(12) . . ?
K2 O11 K3 88.98(12) . 5_655 ?
K3 O11 K3 82.35(12) 4 . ?
K3 O11 K3 97.69(4) . 2_655 ?
K3 O11 K3 178.13(17) 4 2_655 ?
K3 O11 K3 97.69(4) 4 5_655 ?
K3 O11 K3 82.20(13) 5_655 2_655 ?
K3 O11 K3 178.12(17) . 5_655 ?
C1 O11 K2 177.3(3) . . ?
C1 O11 K3 89.16(17) . 4 ?
C1 O11 K3 88.97(17) . 2_655 ?
C1 O11 K3 88.97(17) . 5_655 ?
C1 O11 K3 89.16(17) . . ?
K2 O12 H12 80(4) . 4 ?
K2 O12 H12 80(4) . . ?
K3 O12 K2 81.60(12) 2_655 . ?
K3 O12 K2 81.60(12) 5_655 . ?
K3 O12 K3 83.79(13) 5_655 2_655 ?
K3 O12 H12 161(4) 2_655 4 ?
K3 O12 H12 94(3) 2_655 . ?
K3 O12 H12 94(3) 5_655 4 ?
K3 O12 H12 161(4) 5_655 . ?
H12 O12 H12 83(6) . 4 ?
K1 O13 K1 78.31(7) . 8_676 ?
K1 O13 H13 131(3) . . ?
K1 O13 H13 53(3) 8_676 . ?
Na1 O13 K1 97.48(8) . . ?
Na1 O13 K1 90.87(8) . 8_676 ?
Na1 O13 H13 86(3) . . ?
B2 O13 K1 133.3(2) . 8_676 ?
B2 O13 K1 97.81(19) . . ?
B2 O13 Na1 135.3(2) . . ?
B2 O13 H13 113(3) . . ?
K1 O14 K1 105.18(14) 3_565 . ?
K1 O14 K1 105.18(14) 2_665 . ?
K1 O14 K1 105.18(14) 2_665 3_565 ?
N1 O14 K1 113.48(12) . 2_665 ?
N1 O14 K1 113.48(12) . 3_565 ?
N1 O14 K1 113.48(12) . . ?
K3 O15 K1 134.5(6) 8_566 . ?
K3 O15 K1 117.1(6) 7_556 . ?
K3 O15 K3 90.7(4) 8_566 7_556 ?
N1 O15 K1 87.3(8) . . ?
N1 O15 K3 115.2(12) . 8_566 ?
N1 O15 K3 113.5(12) . 7_556 ?
N1 O15 O15 41.2(6) . 3_565 ?
N1 O15 O15 41.2(6) . 2_665 ?
O15 O15 K1 107.3(7) 2_665 . ?
O15 O15 K1 118.4(3) 3_565 . ?
O15 O15 K3 115.5(7) 2_665 8_566 ?
O15 O15 K3 72.3(9) 2_665 7_556 ?
O15 O15 K3 114.3(7) 3_565 7_556 ?
O15 O15 K3 74.0(9) 3_565 8_566 ?
O15 O15 O15 60.001(8) 2_665 3_565 ?
K3 O16 K3 97.2(6) 9_666 7_556 ?
K3 O16 K3 97.2(6) 9_666 8_566 ?
K3 O16 K3 97.2(6) 7_556 8_566 ?
N1 O16 K3 120.0(5) . 9_666 ?
N1 O16 K3 120.0(5) . 7_556 ?
N1 O16 K3 120.0(5) . 8_566 ?
K1 O17 K1 98.4(14) . 2_665 ?
N1 O17 K1 113(5) . . ?
N1 O17 K1 104(5) . 2_665 ?

loop_
_geom_bond_atom_site_label_1
_geom_bond_atom_site_label_2
_geom_bond_distance
_geom_bond_site_symmetry_2
_geom_bond_publ_flag
K1 B2 3.396(4) 7_556 ?
K1 O1 3.033(3) 9_666 ?
K1 O1 2.973(3) 2_665 ?
K1 O2 2.951(3) 7_556 ?
K1 O2 2.773(3) . ?
K1 O6 2.939(3) 7_556 ?
K1 O13 2.820(3) . ?
K1 O13 3.076(3) 8_676 ?
K1 O14 2.830(3) . ?
K1 O15 3.377(17) . ?
K1 O17 2.89(8) . ?
K1 O17 3.04(9) 3_565 ?
K2 K3 3.8926(15) 5_655 ?
K2 B4 3.366(4) 4 ?
K2 O7 2.830(2) 4 ?
K2 O7 2.830(2) . ?
K2 O8 3.037(3) . ?
K2 O8 3.037(3) 4 ?
K2 O9 2.702(5) . ?
K2 O9 2.955(5) 3_675 ?
K2 O10 2.895(6) 4 ?
K2 O10 2.895(6) . ?
K2 H10 2.13(15) 5_765 ?
K2 H10 2.13(15) 2_765 ?
K2 H10 2.8(2) 3_675 ?
K2 O11 2.688(4) . ?
K2 O12 3.128(5) . ?
K3 C1 3.1199(9) . ?
K3 O4 2.921(3) 3_665 ?
K3 O5 3.228(3) 2_765 ?
K3 O7 2.896(3) 3_665 ?
K3 O8 2.750(3) . ?
K3 H8 2.85(5) . ?
K3 O9 3.278(4) . ?
K3 H9 3.00(5) . ?
K3 O11 2.864(4) 3_665 ?
K3 O11 2.859(4) . ?
K3 O12 2.819(3) 3_665 ?
K3 O15 3.016(17) 8_666 ?
K3 O15 3.044(18) 7_556 ?
K3 O16 2.873(14) 7_556 ?
Na1 O13 2.362(2) 8_676 ?
Na1 O13 2.362(2) 7_556 ?
Na1 O13 2.362(2) 3_675 ?
Na1 O13 2.362(2) 2_765 ?
Na1 O13 2.362(2) . ?
Na1 O13 2.362(2) 9_766 ?
Na1 H13 2.46(4) . ?
B1 O1 1.379(5) . ?
B1 O2 1.366(5) . ?
B1 O4 1.374(5) . ?
B2 O2 1.488(5) . ?
B2 O3 1.452(5) . ?
B2 O6 1.492(5) . ?
B2 O13 1.452(5) . ?
B3 O3 1.451(5) . ?
B3 O4 1.484(5) . ?
B3 O5 1.460(5) . ?
B3 O7 1.486(5) . ?
B4 O6 1.373(5) . ?
B4 O7 1.358(5) . ?
B4 O8 1.377(5) . ?
C1 O11 1.291(4) 2_655 ?
C1 O11 1.291(4) . ?
C1 O11 1.291(4) 3_665 ?
N1 O14 1.253(9) . ?
N1 O15 1.170(15) 2_665 ?
N1 O15 1.170(15) 3_565 ?
N1 O15 1.170(15) . ?
N1 O16 1.26(3) . ?
N1 O17 1.17(3) . ?
N1 O17 1.17(3) 2_665 ?
N1 O17 1.17(3) 3_565 ?
O1 H1 0.89(3) . ?
O5 H5 0.86(2) . ?
O8 H8 0.85(3) . ?
O9 H9 0.90(3) . ?
O9 H9 0.90(3) 4 ?
O10 H10 0.89(3) . ?
O10 H10 0.89(3) 3_675 ?
O10 H10 0.89(3) 2_765 ?
O12 H12 0.86(2) 4 ?
O12 H12 0.86(2) . ?
O13 H13 0.85(3) . ?
O15 O15 1.76(3) 3_565 ?
O15 O15 1.76(3) 2_665 ?

loop_
_twin_individual_id
_twin_individual_mass_fraction_refined
1 0.61(7)
2 0.39(7)
